data_7110379
loop_
_publ_author_name
'Eric Banks, R.'
'Besheesh, Mohamed K.'
'Lawrence, Nicholas J.'
'Pritchard, Robin G.'
'Tovell, David J.'

_publ_section_title
;
 Novel conversion of perfluoro(2,6-dimethyl-1-azacyclohexene) to
 3,3,4,4,5-pentafluoro-2,6-diphenyl-2,6-bis(trifluoromethyl)-
 1-azabicyclo[3.1.0]hexane
;
_journal_issue 1
_journal_name_full 'Chemical Communications'
_journal_page_first 47
_journal_paper_doi 10.1039/a807673a
_journal_year 1999
_chemical_formula_sum 'C19 H10 F11 N'
_chemical_formula_weight 461.28
_chemical_name_systematic
; 

 ? 

;
_space_group_IT_number 14
_symmetry_cell_setting monoclinic
_symmetry_space_group_name_Hall '-P 2ybc'
_symmetry_space_group_name_H-M 'P 1 21/c 1'
_atom_sites_solution_hydrogens geom
_atom_sites_solution_primary direct
_atom_sites_solution_secondary difmap
_audit_creation_method SHELXL-97
_cell_angle_alpha 90.00
_cell_angle_beta 101.22(2)
_cell_angle_gamma 90.00
_cell_formula_units_Z 4
_cell_length_a 10.217(2)
_cell_length_b 8.6426(10)
_cell_length_c 21.054(3)
_cell_measurement_temperature 293(2)
_cell_volume 1823.6(5)
_computing_structure_refinement 'SHELXL-97 (Sheldrick, 1997)'
_computing_structure_solution 'SHELXS-97 (Sheldrick, 1990)'
_diffrn_ambient_temperature 293(2)
_diffrn_measured_fraction_theta_full 0.932
_diffrn_measured_fraction_theta_max 0.932
_diffrn_radiation_monochromator graphite
_diffrn_radiation_source 'fine-focus sealed tube'
_diffrn_radiation_type MoK\a
_diffrn_radiation_wavelength 0.71069
_diffrn_reflns_av_R_equivalents 0.0159
_diffrn_reflns_av_sigmaI/netI 0.0449
_diffrn_reflns_limit_h_max 12
_diffrn_reflns_limit_h_min 0
_diffrn_reflns_limit_k_max 10
_diffrn_reflns_limit_k_min 0
_diffrn_reflns_limit_l_max 24
_diffrn_reflns_limit_l_min -24
_diffrn_reflns_number 3378
_diffrn_reflns_theta_full 24.97
_diffrn_reflns_theta_max 24.97
_diffrn_reflns_theta_min 1.97
_exptl_absorpt_coefficient_mu 0.178
_exptl_absorpt_correction_T_max 0.9569
_exptl_absorpt_correction_T_min 0.9323
_exptl_crystal_colour colourless
_exptl_crystal_density_diffrn 1.680
_exptl_crystal_density_method 'not measured'
_exptl_crystal_description plate
_exptl_crystal_F_000 920
_exptl_crystal_size_max 0.40
_exptl_crystal_size_mid 0.35
_exptl_crystal_size_min 0.25
_refine_diff_density_max 0.179
_refine_diff_density_min -0.250
_refine_diff_density_rms 0.050
_refine_ls_extinction_method none
_refine_ls_goodness_of_fit_ref 1.000
_refine_ls_hydrogen_treatment mixed
_refine_ls_matrix_type full
_refine_ls_number_parameters 320
_refine_ls_number_reflns 3197
_refine_ls_number_restraints 0
_refine_ls_restrained_S_all 1.000
_refine_ls_R_factor_all 0.0974
_refine_ls_R_factor_gt 0.0389
_refine_ls_shift/su_max 0.001
_refine_ls_shift/su_mean 0.000
_refine_ls_structure_factor_coef Fsqd
_refine_ls_weighting_details 'w=1/[\s^2^(Fo^2^)+(0.0535P)^2^+0.1305P] where P=(Fo^2^+2Fc^2^)/3'
_refine_ls_weighting_scheme calc
_refine_ls_wR_factor_gt 0.0857
_refine_ls_wR_factor_ref 0.1057
_reflns_number_gt 1926
_reflns_number_total 3197
_reflns_threshold_expression >2sigma(I)
_cod_data_source_file 807673asup1.cif
_cod_data_source_block eric3
_cod_depositor_comments
;
The following automatic conversions were performed:

'_refine_ls_weighting_scheme' value 'calc
w=1/[\s^2^(Fo^2^)+(0.0535P)^2^+0.1305P] where P=(Fo^2^+2Fc^2^)/3' was
changed to 'calc'. New tag '_refine_ls_weighting_details' was
created. The value of the new tag was set to
'w=1/[\s^2^(Fo^2^)+(0.0535P)^2^+0.1305P] where P=(Fo^2^+2Fc^2^)/3'.

Automatic conversion script
Id: cif_fix_values 3143 2015-03-26 13:38:13Z robertas 
;
_cod_original_cell_volume 1823.5(5)
_cod_original_sg_symbol_H-M 'P 2(1)/c'
_cod_database_code 7110379

loop_
_symmetry_equiv_pos_as_xyz
'x, y, z'
'-x, y+1/2, -z+1/2'
'-x, -y, -z'
'x, -y-1/2, z-1/2'

loop_
_atom_site_label
_atom_site_type_symbol
_atom_site_fract_x
_atom_site_fract_y
_atom_site_fract_z
_atom_site_U_iso_or_equiv
_atom_site_adp_type
_atom_site_occupancy
_atom_site_calc_flag
N1 N 0.65906(19) 0.5285(2) 0.83223(9) 0.0415(5) Uani 1 d
C2 C 0.6856(2) 0.5447(3) 0.90373(11) 0.0376(5) Uani 1 d
C3 C 0.8061(2) 0.6568(3) 0.91902(12) 0.0441(6) Uani 1 d
C4 C 0.8099(3) 0.7430(3) 0.85510(13) 0.0490(7) Uani 1 d
C5 C 0.7286(2) 0.6448(3) 0.80309(11) 0.0455(6) Uani 1 d
C6 C 0.7625(3) 0.4799(3) 0.79457(11) 0.0476(7) Uani 1 d
C7 C 0.5584(3) 0.6241(3) 0.91752(12) 0.0458(6) Uani 1 d
C8 C 0.6966(2) 0.3910(3) 0.93906(11) 0.0405(6) Uani 1 d
C9 C 0.7670(3) 0.3775(3) 1.00216(13) 0.0502(7) Uani 1 d
C10 C 0.7666(3) 0.2389(4) 1.03474(17) 0.0684(9) Uani 1 d
C11 C 0.6952(4) 0.1154(4) 1.0050(2) 0.0770(11) Uani 1 d
C12 C 0.6243(4) 0.1286(3) 0.94337(19) 0.0677(9) Uani 1 d
C13 C 0.6246(3) 0.2663(3) 0.91010(14) 0.0515(7) Uani 1 d
C14 C 0.6896(3) 0.4015(4) 0.73276(14) 0.0672(9) Uani 1 d
C15 C 0.8988(3) 0.4121(3) 0.81812(12) 0.0500(7) Uani 1 d
C16 C 0.9176(3) 0.2771(4) 0.85373(15) 0.0616(8) Uani 1 d
C17 C 1.0454(4) 0.2177(5) 0.87277(17) 0.0755(10) Uani 1 d
C18 C 1.1519(4) 0.2896(5) 0.85532(19) 0.0815(11) Uani 1 d
C19 C 1.1339(4) 0.4198(5) 0.81814(18) 0.0760(10) Uani 1 d
C20 C 1.0079(3) 0.4799(4) 0.79889(15) 0.0634(8) Uani 1 d
F3A F 0.92180(14) 0.57910(18) 0.93728(7) 0.0559(4) Uani 1 d
F3B F 0.79982(16) 0.75772(17) 0.96730(7) 0.0613(4) Uani 1 d
F4A F 0.93616(15) 0.77121(18) 0.84792(8) 0.0654(5) Uani 1 d
F4B F 0.75191(17) 0.88303(17) 0.85547(8) 0.0676(5) Uani 1 d
F5 F 0.65853(15) 0.72852(19) 0.75384(7) 0.0633(4) Uani 1 d
F7C F 0.56607(15) 0.64680(18) 0.98037(7) 0.0600(4) Uani 1 d
F7B F 0.45109(14) 0.53943(18) 0.89623(7) 0.0613(4) Uani 1 d
F7A F 0.53759(15) 0.76144(17) 0.88844(8) 0.0621(4) Uani 1 d
F14A F 0.57000(19) 0.4576(3) 0.70995(8) 0.0890(6) Uani 1 d
F14B F 0.7610(2) 0.4139(3) 0.68664(8) 0.1034(7) Uani 1 d
F14C F 0.6744(2) 0.2525(2) 0.74320(9) 0.0925(6) Uani 1 d
H9 H 0.814(3) 0.465(3) 1.0213(12) 0.053(8) Uiso 1 d
H10 H 0.818(3) 0.234(3) 1.0782(15) 0.075(10) Uiso 1 d
H11 H 0.695(3) 0.026(4) 1.0287(15) 0.081(10) Uiso 1 d
H12 H 0.576(3) 0.046(4) 0.9239(14) 0.069(9) Uiso 1 d
H13 H 0.570(3) 0.276(3) 0.8659(14) 0.062(8) Uiso 1 d
H16 H 0.845(3) 0.227(3) 0.8645(14) 0.068(10) Uiso 1 d
H17 H 1.058(3) 0.132(3) 0.8984(13) 0.056(9) Uiso 1 d
H18 H 1.235(4) 0.248(4) 0.8692(16) 0.095(12) Uiso 1 d
H19 H 1.206(4) 0.466(4) 0.8065(17) 0.095(12) Uiso 1 d
H20 H 0.997(3) 0.565(3) 0.7741(13) 0.064(9) Uiso 1 d

loop_
_atom_site_aniso_label
_atom_site_aniso_U_11
_atom_site_aniso_U_22
_atom_site_aniso_U_33
_atom_site_aniso_U_23
_atom_site_aniso_U_13
_atom_site_aniso_U_12
N1 0.0407(12) 0.0504(12) 0.0334(10) -0.0017(9) 0.0071(9) -0.0018(10)
C2 0.0352(13) 0.0416(13) 0.0361(12) -0.0036(11) 0.0071(10) -0.0027(11)
C3 0.0416(15) 0.0455(14) 0.0449(14) -0.0072(12) 0.0077(12) 0.0006(13)
C4 0.0466(16) 0.0470(16) 0.0565(16) 0.0002(13) 0.0180(13) -0.0041(13)
C5 0.0442(15) 0.0571(16) 0.0359(13) 0.0070(12) 0.0097(12) 0.0017(13)
C6 0.0459(15) 0.0603(17) 0.0384(13) -0.0072(12) 0.0124(12) -0.0038(13)
C7 0.0473(16) 0.0451(15) 0.0465(15) 0.0050(12) 0.0127(12) 0.0054(13)
C8 0.0362(13) 0.0432(14) 0.0447(14) -0.0018(12) 0.0140(11) 0.0042(12)
C9 0.0434(16) 0.0577(18) 0.0500(16) 0.0043(15) 0.0107(13) 0.0073(15)
C10 0.061(2) 0.079(3) 0.067(2) 0.0277(19) 0.0177(17) 0.0216(19)
C11 0.082(2) 0.056(2) 0.102(3) 0.031(2) 0.040(2) 0.018(2)
C12 0.078(2) 0.0413(17) 0.092(3) -0.0039(19) 0.038(2) -0.0018(17)
C13 0.0564(17) 0.0464(16) 0.0563(17) -0.0065(14) 0.0220(15) -0.0024(14)
C14 0.076(2) 0.079(2) 0.0472(17) -0.0155(16) 0.0135(16) -0.0048(19)
C15 0.0532(17) 0.0564(17) 0.0428(14) -0.0099(13) 0.0154(12) 0.0030(14)
C16 0.064(2) 0.064(2) 0.0620(19) -0.0063(16) 0.0241(16) 0.0127(18)
C17 0.083(3) 0.078(2) 0.069(2) 0.0024(19) 0.0244(19) 0.030(2)
C18 0.057(2) 0.108(3) 0.082(2) -0.016(2) 0.019(2) 0.022(2)
C19 0.055(2) 0.096(3) 0.082(2) -0.017(2) 0.0264(19) 0.002(2)
C20 0.060(2) 0.075(2) 0.0609(19) -0.0049(18) 0.0248(16) 0.0006(18)
F3A 0.0408(8) 0.0709(10) 0.0535(9) -0.0009(8) 0.0031(7) -0.0033(8)
F3B 0.0745(11) 0.0579(9) 0.0525(9) -0.0211(8) 0.0148(8) -0.0114(8)
F4A 0.0572(10) 0.0743(11) 0.0689(10) -0.0017(9) 0.0224(8) -0.0206(8)
F4B 0.0821(12) 0.0466(9) 0.0786(11) 0.0050(8) 0.0265(9) 0.0002(9)
F5 0.0645(10) 0.0750(11) 0.0497(9) 0.0203(8) 0.0098(8) 0.0060(9)
F7C 0.0678(10) 0.0682(10) 0.0496(9) -0.0001(8) 0.0257(7) 0.0173(8)
F7B 0.0370(8) 0.0701(10) 0.0776(11) 0.0017(9) 0.0131(7) -0.0014(8)
F7A 0.0627(10) 0.0541(10) 0.0719(10) 0.0185(8) 0.0191(8) 0.0172(8)
F14A 0.0773(13) 0.1152(16) 0.0626(11) -0.0240(11) -0.0162(9) 0.0029(12)
F14B 0.1165(17) 0.153(2) 0.0475(10) -0.0354(12) 0.0326(10) -0.0284(15)
F14C 0.1128(16) 0.0759(14) 0.0806(13) -0.0268(11) -0.0015(12) -0.0184(12)

loop_
_atom_type_symbol
_atom_type_description
_atom_type_scat_dispersion_real
_atom_type_scat_dispersion_imag
_atom_type_scat_source
C C 0.0033 0.0016 'International Tables Vol C Tables 4.2.6.8 and 6.1.1.4'
H H 0.0000 0.0000 'International Tables Vol C Tables 4.2.6.8 and 6.1.1.4'
N N 0.0061 0.0033 'International Tables Vol C Tables 4.2.6.8 and 6.1.1.4'
F F 0.0171 0.0103 'International Tables Vol C Tables 4.2.6.8 and 6.1.1.4'

loop_
_geom_angle_atom_site_label_1
_geom_angle_atom_site_label_2
_geom_angle_atom_site_label_3
_geom_angle
C5 N1 C2 111.09(18)
C5 N1 C6 60.75(16)
C2 N1 C6 123.70(18)
N1 C2 C8 113.38(19)
N1 C2 C7 103.78(18)
C8 C2 C7 106.38(19)
N1 C2 C3 104.50(18)
C8 C2 C3 117.74(19)
C7 C2 C3 110.24(19)
F3A C3 F3B 105.94(19)
F3A C3 C4 108.6(2)
F3B C3 C4 110.9(2)
F3A C3 C2 111.4(2)
F3B C3 C2 114.0(2)
C4 C3 C2 105.88(19)
F4B C4 F4A 105.6(2)
F4B C4 C5 109.3(2)
F4A C4 C5 115.2(2)
F4B C4 C3 110.0(2)
F4A C4 C3 111.8(2)
C5 C4 C3 105.0(2)
F5 C5 N1 118.1(2)
F5 C5 C6 121.5(2)
N1 C5 C6 61.74(16)
F5 C5 C4 113.1(2)
N1 C5 C4 109.48(19)
C6 C5 C4 121.4(2)
C5 C6 N1 57.51(15)
C5 C6 C15 123.9(2)
N1 C6 C15 129.6(2)
C5 C6 C14 116.3(2)
N1 C6 C14 107.3(2)
C15 C6 C14 112.0(2)
F7B C7 F7C 107.7(2)
F7B C7 F7A 106.8(2)
F7C C7 F7A 107.5(2)
F7B C7 C2 111.2(2)
F7C C7 C2 111.4(2)
F7A C7 C2 111.9(2)
C13 C8 C9 119.4(2)
C13 C8 C2 119.1(2)
C9 C8 C2 121.3(2)
C10 C9 C8 119.8(3)
C11 C10 C9 120.0(3)
C12 C11 C10 120.5(3)
C11 C12 C13 120.1(3)
C8 C13 C12 120.2(3)
F14A C14 F14C 106.8(3)
F14A C14 F14B 107.9(3)
F14C C14 F14B 107.5(3)
F14A C14 C6 114.3(3)
F14C C14 C6 110.2(3)
F14B C14 C6 110.0(3)
C16 C15 C20 118.8(3)
C16 C15 C6 122.1(3)
C20 C15 C6 118.9(3)
C15 C16 C17 119.6(4)
C18 C17 C16 120.6(4)
C19 C18 C17 120.4(4)
C18 C19 C20 119.7(4)
C19 C20 C15 120.9(4)

loop_
_geom_bond_atom_site_label_1
_geom_bond_atom_site_label_2
_geom_bond_distance
N1 C5 1.436(3)
N1 C2 1.483(3)
N1 C6 1.499(3)
C2 C8 1.515(3)
C2 C7 1.546(3)
C2 C3 1.551(3)
C3 F3A 1.349(3)
C3 F3B 1.350(3)
C3 C4 1.545(4)
C4 F4B 1.348(3)
C4 F4A 1.350(3)
C4 C5 1.502(4)
C5 F5 1.350(3)
C5 C6 1.485(4)
C6 C15 1.503(4)
C6 C14 1.527(4)
C7 F7B 1.322(3)
C7 F7C 1.325(3)
C7 F7A 1.333(3)
C8 C13 1.378(4)
C8 C9 1.387(4)
C9 C10 1.381(4)
C10 C11 1.373(5)
C11 C12 1.361(5)
C12 C13 1.382(4)
C14 F14A 1.316(4)
C14 F14C 1.320(4)
C14 F14B 1.327(3)
C15 C16 1.380(4)
C15 C20 1.388(4)
C16 C17 1.388(5)
C17 C18 1.364(5)
C18 C19 1.363(5)
C19 C20 1.374(5)
